data_1552264
loop_
_publ_author_name
'Huang, Hai'
'Yang, Wen'
'Zhang, Zuliang'
'Lai, Zengwei'
'Sun, Jianwei'

_publ_section_title
;
 A Mild Catalytic Synthesis of 2-Oxazolines via Oxetane Ring-Opening:
 Rapid Access to A Diverse Family of Natural Products
;
_journal_name_full 'Chemical Science'
_journal_paper_doi 10.1039/C9SC03843D
_journal_year 2019
_chemical_formula_moiety 'C25 H26 N2 O4'
_chemical_formula_sum 'C25 H26 N2 O4'
_chemical_formula_weight 418.48
_chemical_name_systematic (2,2'-(propane-2,2-diyl)bis(4,5-dihydrooxazole-4,2-diyl))dimethanol
_space_group_crystal_system monoclinic
_space_group_IT_number 5
_space_group_name_Hall 'C 2y'
_space_group_name_H-M_alt 'C 1 2 1'
_symmetry_space_group_name_Hall 'C 2y'
_symmetry_space_group_name_H-M 'C 1 2 1'
_atom_sites_solution_hydrogens geom
_atom_sites_solution_primary direct
_audit_creation_date 2019-01-10
_audit_creation_method
;
Olex2 1.2
(compiled 2017.08.10 svn.r3458 for OlexSys, GUI svn.r5381)
;
_audit_update_record
;
2019-04-07 deposited with the CCDC.    2019-08-26 downloaded from the CCDC.
;
_cell_angle_alpha 90
_cell_angle_beta 106.293(3)
_cell_angle_gamma 90
_cell_formula_units_Z 2
_cell_length_a 12.1435(3)
_cell_length_b 10.3089(2)
_cell_length_c 8.5206(2)
_cell_measurement_reflns_used 1283
_cell_measurement_temperature 100.00(10)
_cell_measurement_theta_max 73.1370
_cell_measurement_theta_min 7.0960
_cell_volume 1023.82(4)
_computing_cell_refinement 'CrysAlisPro 1.171.39.46 (Rigaku OD, 2018)'
_computing_data_collection 'CrysAlisPro 1.171.39.46 (Rigaku OD, 2018)'
_computing_data_reduction 'CrysAlisPro 1.171.39.46 (Rigaku OD, 2018)'
_computing_molecular_graphics 'Olex2 (Dolomanov et al., 2009)'
_computing_publication_material 'Olex2 (Dolomanov et al., 2009)'
_computing_structure_refinement 'ShelXL (Sheldrick, 2015)'
_computing_structure_solution 'ShelXS (Sheldrick, 2008)'
_diffrn_ambient_environment N~2~
_diffrn_ambient_temperature 100.00(10)
_diffrn_detector 'CCD plate'
_diffrn_detector_area_resol_mean 10.3577
_diffrn_detector_type Atlas
_diffrn_measured_fraction_theta_full 0.971
_diffrn_measured_fraction_theta_max 0.971
_diffrn_measurement_details
;
List of Runs (angles in degrees, time in seconds):

  # Type    Start    End  Width  t~exp~   \w     \q     \k     \f   Frames
#--------------------------------------------------------------------------
  1  \w     96.00 122.00   1.00    3.00    --  106.99 -45.00-120.00   26
  2  \w    -19.00  30.00   1.00    2.00    --  -40.57  37.00 -90.00   49
  3  \w    -58.00 -24.00   1.00    2.00    --  -40.57  37.00 -90.00   34
  4  \w      1.00  83.00   1.00    2.00    --   40.57 -99.00  30.00   82
  5  \w      8.00  52.00   1.00    2.00    --   40.57 -99.00-180.00   44
  6  \w     34.00  93.00   1.00    3.00    --  106.99 -45.00-120.00   59
  7  \w     24.00  96.00   1.00    3.00    --  106.99 -94.00 150.00   72
  8  \w     87.00 173.00   1.00    3.00    --  106.99  61.00  30.00   86
  9  \w    102.00 177.00   1.00    3.00    --  106.99  61.00 -60.00   75
;
_diffrn_measurement_device 'kappa diffractometer'
_diffrn_measurement_device_type 'SuperNova, Dual, Cu at zero, Atlas'
_diffrn_measurement_method '\w scans'
_diffrn_orient_matrix_type 'CrysAlisPro convention (1999,Acta A55,543-557)'
_diffrn_orient_matrix_UB_11 -0.0682142000
_diffrn_orient_matrix_UB_12 0.0550387000
_diffrn_orient_matrix_UB_13 0.1127187000
_diffrn_orient_matrix_UB_21 -0.0942679000
_diffrn_orient_matrix_UB_22 -0.1024176000
_diffrn_orient_matrix_UB_23 -0.0649472000
_diffrn_orient_matrix_UB_31 0.0627154000
_diffrn_orient_matrix_UB_32 -0.0938265000
_diffrn_orient_matrix_UB_33 0.1362386000
_diffrn_radiation_monochromator mirror
_diffrn_radiation_probe x-ray
_diffrn_radiation_type CuK\a
_diffrn_radiation_wavelength 1.54184
_diffrn_reflns_av_R_equivalents 0.0055
_diffrn_reflns_av_unetI/netI 0.0103
_diffrn_reflns_Laue_measured_fraction_full 0.971
_diffrn_reflns_Laue_measured_fraction_max 0.971
_diffrn_reflns_limit_h_max 14
_diffrn_reflns_limit_h_min -9
_diffrn_reflns_limit_k_max 7
_diffrn_reflns_limit_k_min -12
_diffrn_reflns_limit_l_max 10
_diffrn_reflns_limit_l_min -9
_diffrn_reflns_number 1521
_diffrn_reflns_point_group_measured_fraction_full 0.663
_diffrn_reflns_point_group_measured_fraction_max 0.661
_diffrn_reflns_theta_full 66.500
_diffrn_reflns_theta_max 67.496
_diffrn_reflns_theta_min 5.730
_diffrn_source 'micro-focus sealed X-ray tube'
_diffrn_source_current 0.80
_diffrn_source_power 0.040
_diffrn_source_target Cu
_diffrn_source_type 'SuperNova (Cu) X-ray Source'
_diffrn_source_voltage 50
_exptl_absorpt_coefficient_mu 0.747
_exptl_absorpt_correction_T_max 1.00000
_exptl_absorpt_correction_T_min 0.89317
_exptl_absorpt_correction_type multi-scan
_exptl_absorpt_process_details
;
CrysAlisPro 1.171.39.46 (Rigaku Oxford Diffraction, 2018)
Empirical absorption correction using spherical harmonics,
 implemented in SCALE3 ABSPACK scaling algorithm.
;
_exptl_crystal_colour colourless
_exptl_crystal_colour_primary colourless
_exptl_crystal_density_diffrn 1.357
_exptl_crystal_description block
_exptl_crystal_F_000 444
_exptl_crystal_recrystallization_method 'Re-crystallisation from solvent: dichloromethane, hexane'
_exptl_crystal_size_max 0.2
_exptl_crystal_size_mid 0.2
_exptl_crystal_size_min 0.18
_refine_diff_density_max 0.154
_refine_diff_density_min -0.149
_refine_diff_density_rms 0.031
_refine_ls_abs_structure_details
;
 Flack x determined using 269 quotients [(I+)-(I-)]/[(I+)+(I-)]
 (Parsons, Flack and Wagner, Acta Cryst. B69 (2013) 249-259).
;
_refine_ls_abs_structure_Flack 0.11(7)
_refine_ls_extinction_method none
_refine_ls_goodness_of_fit_ref 1.026
_refine_ls_hydrogen_treatment constr
_refine_ls_matrix_type full
_refine_ls_number_parameters 142
_refine_ls_number_reflns 1226
_refine_ls_number_restraints 1
_refine_ls_restrained_S_all 1.025
_refine_ls_R_factor_all 0.0233
_refine_ls_R_factor_gt 0.0230
_refine_ls_shift/su_max 0.000
_refine_ls_shift/su_mean 0.000
_refine_ls_structure_factor_coef Fsqd
_refine_ls_weighting_details 'w=1/[\s^2^(Fo^2^)+(0.0450P)^2^+0.2810P] where P=(Fo^2^+2Fc^2^)/3'
_refine_ls_weighting_scheme calc
_refine_ls_wR_factor_gt 0.0610
_refine_ls_wR_factor_ref 0.0612
_reflns_Friedel_coverage 0.284
_reflns_Friedel_fraction_full 0.315
_reflns_Friedel_fraction_max 0.311
_reflns_number_gt 1215
_reflns_number_total 1226
_reflns_threshold_expression 'I > 2\s(I)'
_cod_data_source_file c9sc03843d2.cif
_cod_data_source_block huang1cult
_cod_original_cell_volume 1023.82(5)
_cod_database_code 1552264
_shelx_shelxl_version_number 2014/7
_shelx_space_group_comment
;
The symmetry employed for this shelxl refinement is uniquely defined
by the following loop, which should always be used as a source of
symmetry information in preference to the above space-group names.
They are only intended as comments.
;
_shelx_estimated_absorpt_t_max 0.877
_shelx_estimated_absorpt_t_min 0.865
_reflns_odcompleteness_completeness 98.47
_reflns_odcompleteness_iscentric 1
_reflns_odcompleteness_theta 66.97
_olex2_refinement_description
;
1. Fixed Uiso
 At 1.2 times of:
  All C(H) groups, All C(H,H) groups
 At 1.5 times of:
  All O(H) groups
2.a Ternary CH refined with riding coordinates:
 C2(H2)
2.b Secondary CH2 refined with riding coordinates:
 C1(H1A,H1B), C3(H3A,H3B), C12(H12A,H12B), C13(H13A,H13B)
2.c Aromatic/amide H refined with riding coordinates:
 C8(H8), C9(H9), C10(H10)
2.d Idealised tetrahedral OH refined as rotating group:
 O1(H1)
;
_olex2_date_sample_data_collection 2019-01-08
_olex2_submission_special_instructions 'No special instructions were received'
_oxdiff_exptl_absorpt_empirical_details
;
Empirical correction (ABSPACK) includes:
- Absorption correction using spherical harmonics
- Frame scaling
;
_oxdiff_exptl_absorpt_empirical_full_max 1.157
_oxdiff_exptl_absorpt_empirical_full_min 0.777

loop_
_space_group_symop_operation_xyz
'x, y, z'
'-x, y, -z'
'x+1/2, y+1/2, z'
'-x+1/2, y+1/2, -z'

loop_
_atom_site_label
_atom_site_type_symbol
_atom_site_fract_x
_atom_site_fract_y
_atom_site_fract_z
_atom_site_U_iso_or_equiv
_atom_site_adp_type
_atom_site_occupancy
_atom_site_site_symmetry_order
_atom_site_calc_flag
_atom_site_refinement_flags_posn
_atom_site_refinement_flags_adp
_atom_site_refinement_flags_occupancy
O1 O 0.41713(10) -0.12830(14) 0.23854(14) 0.0238(3) Uani 1 1 d . . .
H1 H 0.4093 -0.1014 0.3278 0.036 Uiso 1 1 calc GR . .
O2 O 0.62523(10) 0.16894(12) 0.33999(13) 0.0180(3) Uani 1 1 d . . .
N1 N 0.62940(11) -0.01580(15) 0.48384(16) 0.0150(3) Uani 1 1 d . . .
C1 C 0.53236(14) -0.16637(19) 0.2600(2) 0.0211(4) Uani 1 1 d . . .
H1A H 0.5394 -0.2021 0.1555 0.025 Uiso 1 1 calc R . .
H1B H 0.5512 -0.2369 0.3422 0.025 Uiso 1 1 calc R . .
C2 C 0.61965(15) -0.05860(19) 0.3145(2) 0.0181(4) Uani 1 1 d . . .
H2 H 0.6962 -0.0911 0.3096 0.022 Uiso 1 1 calc R . .
C3 C 0.59280(16) 0.0671(2) 0.2162(2) 0.0210(4) Uani 1 1 d . . .
H3A H 0.6382 0.0734 0.1366 0.025 Uiso 1 1 calc R . .
H3B H 0.5102 0.0725 0.1568 0.025 Uiso 1 1 calc R . .
C4 C 0.63325(13) 0.10734(18) 0.48349(19) 0.0132(4) Uani 1 1 d . . .
C5 C 0.5000 0.3754(3) 0.5000 0.0143(5) Uani 1 2 d S T P
C6 C 0.58660(14) 0.30258(17) 0.63543(19) 0.0138(4) Uani 1 1 d . . .
C7 C 0.64838(13) 0.18915(17) 0.63114(19) 0.0137(4) Uani 1 1 d . . .
C8 C 0.72711(14) 0.14568(17) 0.7752(2) 0.0155(4) Uani 1 1 d . . .
H8 H 0.7682 0.0675 0.7739 0.019 Uiso 1 1 calc R . .
C9 C 0.74577(14) 0.21504(18) 0.9193(2) 0.0174(4) Uani 1 1 d . . .
H9 H 0.8007 0.1852 1.0154 0.021 Uiso 1 1 calc R . .
C10 C 0.68450(14) 0.32818(18) 0.9242(2) 0.0183(4) Uani 1 1 d . . .
H10 H 0.6973 0.3760 1.0230 0.022 Uiso 1 1 calc R . .
C11 C 0.60436(13) 0.37039(18) 0.7831(2) 0.0166(4) Uani 1 1 d . . .
C12 C 0.52985(15) 0.48928(19) 0.7607(2) 0.0207(4) Uani 1 1 d . . .
H12A H 0.5741 0.5684 0.7523 0.025 Uiso 1 1 calc R . .
H12B H 0.4952 0.4996 0.8521 0.025 Uiso 1 1 calc R . .
C13 C 0.43741(14) 0.46143(18) 0.59847(19) 0.0176(4) Uani 1 1 d . . .
H13A H 0.4096 0.5430 0.5392 0.021 Uiso 1 1 calc R . .
H13B H 0.3714 0.4147 0.6185 0.021 Uiso 1 1 calc R . .

loop_
_atom_site_aniso_label
_atom_site_aniso_U_11
_atom_site_aniso_U_22
_atom_site_aniso_U_33
_atom_site_aniso_U_23
_atom_site_aniso_U_13
_atom_site_aniso_U_12
O1 0.0195(6) 0.0304(8) 0.0201(6) -0.0098(6) 0.0030(5) -0.0007(6)
O2 0.0248(7) 0.0162(7) 0.0132(5) 0.0004(5) 0.0059(5) -0.0008(5)
N1 0.0140(7) 0.0151(7) 0.0152(7) -0.0012(5) 0.0028(5) 0.0018(6)
C1 0.0212(8) 0.0186(9) 0.0225(8) -0.0058(8) 0.0042(7) 0.0023(7)
C2 0.0188(8) 0.0200(10) 0.0162(7) -0.0035(7) 0.0062(6) 0.0032(7)
C3 0.0273(9) 0.0223(10) 0.0142(8) -0.0025(7) 0.0072(7) -0.0013(8)
C4 0.0111(8) 0.0148(9) 0.0139(8) 0.0019(7) 0.0040(6) 0.0009(6)
C5 0.0155(10) 0.0117(12) 0.0149(10) 0.000 0.0030(9) 0.000
C6 0.0137(7) 0.0144(9) 0.0130(7) 0.0003(6) 0.0032(6) -0.0041(6)
C7 0.0127(7) 0.0137(9) 0.0149(7) 0.0009(7) 0.0042(6) -0.0033(7)
C8 0.0147(7) 0.0149(9) 0.0171(7) 0.0024(6) 0.0048(6) -0.0003(6)
C9 0.0167(8) 0.0203(9) 0.0135(7) 0.0042(6) 0.0012(6) -0.0015(7)
C10 0.0199(8) 0.0207(10) 0.0132(7) -0.0018(7) 0.0028(7) -0.0022(7)
C11 0.0160(8) 0.0160(9) 0.0178(8) -0.0011(7) 0.0045(6) -0.0020(7)
C12 0.0236(8) 0.0186(10) 0.0169(8) -0.0063(7) 0.0007(7) 0.0013(7)
C13 0.0198(8) 0.0142(9) 0.0167(8) -0.0023(7) 0.0018(7) 0.0031(7)

loop_
_atom_type_symbol
_atom_type_description
_atom_type_scat_dispersion_real
_atom_type_scat_dispersion_imag
_atom_type_scat_source
C C 0.0181 0.0091 'International Tables Vol C Tables 4.2.6.8 and 6.1.1.4'
H H 0.0000 0.0000 'International Tables Vol C Tables 4.2.6.8 and 6.1.1.4'
N N 0.0311 0.0180 'International Tables Vol C Tables 4.2.6.8 and 6.1.1.4'
O O 0.0492 0.0322 'International Tables Vol C Tables 4.2.6.8 and 6.1.1.4'

loop_
_geom_angle_atom_site_label_1
_geom_angle_atom_site_label_2
_geom_angle_atom_site_label_3
_geom_angle
_geom_angle_site_symmetry_1
_geom_angle_site_symmetry_3
C4 O2 C3 104.51(13) . .
C4 N1 C2 106.75(15) . .
O1 C1 C2 114.69(15) . .
N1 C2 C1 111.98(14) . .
N1 C2 C3 103.16(14) . .
C1 C2 C3 115.50(15) . .
O2 C3 C2 103.95(12) . .
O2 C4 C7 117.32(15) . .
N1 C4 O2 118.45(15) . .
N1 C4 C7 124.22(15) . .
C6 C5 C6 121.0(2) 2_656 .
C6 C5 C13 110.56(8) 2_656 .
C6 C5 C13 102.13(9) . .
C6 C5 C13 102.13(9) 2_656 2_656
C6 C5 C13 110.56(8) . 2_656
C13 C5 C13 110.6(2) . 2_656
C7 C6 C5 130.93(15) . .
C7 C6 C11 119.53(15) . .
C11 C6 C5 109.50(15) . .
C6 C7 C4 124.02(15) . .
C6 C7 C8 119.00(15) . .
C8 C7 C4 116.95(15) . .
C9 C8 C7 120.92(15) . .
C8 C9 C10 120.28(15) . .
C11 C10 C9 119.23(15) . .
C6 C11 C12 110.92(14) . .
C10 C11 C6 121.00(16) . .
C10 C11 C12 128.05(15) . .
C11 C12 C13 102.86(14) . .
C12 C13 C5 104.24(12) . .

loop_
_geom_bond_atom_site_label_1
_geom_bond_atom_site_label_2
_geom_bond_distance
_geom_bond_site_symmetry_2
O1 C1 1.415(2) .
O2 C3 1.462(2) .
O2 C4 1.357(2) .
N1 C2 1.482(2) .
N1 C4 1.270(2) .
C1 C2 1.516(3) .
C2 C3 1.527(3) .
C4 C7 1.483(2) .
C5 C6 1.523(2) 2_656
C5 C6 1.523(2) .
C5 C13 1.558(2) .
C5 C13 1.558(2) 2_656
C6 C7 1.395(3) .
C6 C11 1.402(2) .
C7 C8 1.401(2) .
C8 C9 1.384(2) .
C9 C10 1.390(3) .
C10 C11 1.388(2) .
C11 C12 1.503(3) .
C12 C13 1.543(2) .

loop_
_geom_hbond_atom_site_label_D
_geom_hbond_atom_site_label_H
_geom_hbond_atom_site_label_A
_geom_hbond_distance_DH
_geom_hbond_distance_HA
_geom_hbond_distance_DA
_geom_hbond_angle_DHA
_geom_hbond_site_symmetry_A
O1 H1 N1 0.84 2.00 2.8302(19) 169.9 2_656

loop_
_geom_torsion_atom_site_label_1
_geom_torsion_atom_site_label_2
_geom_torsion_atom_site_label_3
_geom_torsion_atom_site_label_4
_geom_torsion
_geom_torsion_site_symmetry_1
O1 C1 C2 N1 68.64(19) .
O1 C1 C2 C3 -49.1(2) .
O2 C4 C7 C6 44.1(2) .
O2 C4 C7 C8 -138.17(15) .
N1 C2 C3 O2 17.12(15) .
N1 C4 C7 C6 -137.13(17) .
N1 C4 C7 C8 40.6(2) .
C1 C2 C3 O2 139.63(14) .
C2 N1 C4 O2 1.6(2) .
C2 N1 C4 C7 -177.10(14) .
C3 O2 C4 N1 10.01(19) .
C3 O2 C4 C7 -171.19(14) .
C4 O2 C3 C2 -16.31(15) .
C4 N1 C2 C1 -136.77(16) .
C4 N1 C2 C3 -11.93(17) .
C4 C7 C8 C9 -179.25(15) .
C5 C6 C7 C4 -4.9(3) .
C5 C6 C7 C8 177.41(15) .
C5 C6 C11 C10 -176.37(14) .
C5 C6 C11 C12 1.88(18) .
C6 C5 C6 C7 38.40(15) 2_656
C6 C5 C6 C11 -143.94(13) 2_656
C6 C5 C13 C12 30.96(18) .
C6 C5 C13 C12 160.95(15) 2_656
C6 C7 C8 C9 -1.4(2) .
C6 C11 C12 C13 18.04(19) .
C7 C6 C11 C10 1.6(2) .
C7 C6 C11 C12 179.84(15) .
C7 C8 C9 C10 1.4(2) .
C8 C9 C10 C11 0.2(2) .
C9 C10 C11 C6 -1.7(2) .
C9 C10 C11 C12 -179.58(17) .
C10 C11 C12 C13 -163.86(17) .
C11 C6 C7 C4 177.60(15) .
C11 C6 C7 C8 0.0(2) .
C11 C12 C13 C5 -30.05(18) .
C13 C5 C6 C7 161.61(17) .
C13 C5 C6 C7 -80.7(2) 2_656
C13 C5 C6 C11 -20.73(18) .
C13 C5 C6 C11 96.94(16) 2_656
C13 C5 C13 C12 -86.70(13) 2_656
